data_7104255
loop_
_publ_author_name
'Pucci, Daniela'
'Aiello, Iolinda'
'Aprea, Alessia'
'Bellusci, Anna'
'Crispini, Alessandra'
'Ghedini, Mauro'

_publ_section_title
;
 Unsuspected mesomorphism in "tail-free" cyclopalladated
 3,5-disubstituted-2-(2'-pyridyl)pyrroles.
;
_journal_issue 12
_journal_name_full 'Chemical communications (Cambridge, England)'
_journal_page_first 1550
_journal_page_last 1552
_journal_paper_doi 10.1039/b818603k
_journal_volume 34
_journal_year 2009
_chemical_formula_moiety 'C16 H12 F6 N2 O2 Pd'
_chemical_formula_sum 'C16 H12 F6 N2 O2 Pd'
_chemical_formula_weight 484.68
_space_group_IT_number 2
_symmetry_cell_setting triclinic
_symmetry_space_group_name_Hall '-P 1'
_symmetry_space_group_name_H-M 'P -1'
_atom_sites_solution_hydrogens geom
_atom_sites_solution_primary direct
_atom_sites_solution_secondary difmap
_audit_creation_method SHELXL-97
_cell_angle_alpha 67.327(4)
_cell_angle_beta 87.256(5)
_cell_angle_gamma 81.884(5)
_cell_formula_units_Z 2
_cell_length_a 7.1129(13)
_cell_length_b 11.095(2)
_cell_length_c 11.9915(18)
_cell_measurement_reflns_used 2695
_cell_measurement_temperature 298(2)
_cell_measurement_theta_max 26.37
_cell_measurement_theta_min 2.01
_cell_volume 864.5(3)
_computing_cell_refinement 'Bruker SMART'
_computing_data_collection 'Bruker SMART'
_computing_data_reduction 'Bruker SAINT'
_computing_molecular_graphics 'Bruker SHELXTL'
_computing_publication_material 'Bruker SHELXTL'
_computing_structure_refinement 'Bruker SHELXTL'
_computing_structure_solution 'Bruker SHELXTL'
_diffrn_ambient_temperature 298(2)
_diffrn_measured_fraction_theta_full 0.984
_diffrn_measured_fraction_theta_max 0.984
_diffrn_measurement_device_type 'CCD area detector'
_diffrn_measurement_method 'phi and omega scans'
_diffrn_radiation_monochromator graphite
_diffrn_radiation_source 'sealed tube'
_diffrn_radiation_type MoK\a
_diffrn_radiation_wavelength 0.71073
_diffrn_reflns_av_R_equivalents 0.0364
_diffrn_reflns_av_sigmaI/netI 0.0443
_diffrn_reflns_limit_h_max 8
_diffrn_reflns_limit_h_min -8
_diffrn_reflns_limit_k_max 13
_diffrn_reflns_limit_k_min -13
_diffrn_reflns_limit_l_max 14
_diffrn_reflns_limit_l_min -14
_diffrn_reflns_number 11528
_diffrn_reflns_theta_full 26.37
_diffrn_reflns_theta_max 26.37
_diffrn_reflns_theta_min 2.01
_exptl_absorpt_coefficient_mu 1.149
_exptl_absorpt_correction_type sphere
_exptl_absorpt_process_details SADABS
_exptl_crystal_colour orange
_exptl_crystal_density_diffrn 1.862
_exptl_crystal_density_method 'not measured'
_exptl_crystal_description plate
_exptl_crystal_F_000 476
_exptl_crystal_size_max 0.30
_exptl_crystal_size_mid 0.04
_exptl_crystal_size_min 0.04
_refine_diff_density_max 0.346
_refine_diff_density_min -0.701
_refine_diff_density_rms 0.075
_refine_ls_extinction_method none
_refine_ls_goodness_of_fit_ref 1.039
_refine_ls_hydrogen_treatment constr
_refine_ls_matrix_type full
_refine_ls_number_parameters 246
_refine_ls_number_reflns 3463
_refine_ls_number_restraints 0
_refine_ls_restrained_S_all 1.039
_refine_ls_R_factor_all 0.0523
_refine_ls_R_factor_gt 0.0336
_refine_ls_shift/su_max 0.001
_refine_ls_shift/su_mean 0.000
_refine_ls_structure_factor_coef Fsqd
_refine_ls_weighting_details 'calc w=1/[\s^2^(Fo^2^)+(0.0317P)^2^+0.1797P] where P=(Fo^2^+2Fc^2^)/3'
_refine_ls_weighting_scheme calc
_refine_ls_wR_factor_gt 0.0668
_refine_ls_wR_factor_ref 0.0738
_reflns_number_gt 2695
_reflns_number_total 3463
_reflns_threshold_expression >2sigma(I)
_cod_duplicate_entry 7104237
_cod_data_source_file B818603K.txt
_cod_data_source_block (4)
_cod_depositor_comments
;
The following automatic conversions were performed:
'_symmetry_cell_setting' value 'Triclinic' changed to 'triclinic'
according to '/home/saulius/struct/CIF-dictionaries/cif_core.dic'
dictionary named 'cif_core.dic' version 2.4.1 from 2010-06-29.

Automatic conversion script
Id: cif_fix_enum 1527 2010-12-29 10:47:43Z saulius 
;
_cod_database_code 7104255

loop_
_symmetry_equiv_pos_as_xyz
'x, y, z'
'-x, -y, -z'

loop_
_atom_site_label
_atom_site_type_symbol
_atom_site_fract_x
_atom_site_fract_y
_atom_site_fract_z
_atom_site_U_iso_or_equiv
_atom_site_adp_type
_atom_site_occupancy
_atom_site_symmetry_multiplicity
_atom_site_calc_flag
_atom_site_refinement_flags
_atom_site_disorder_assembly
_atom_site_disorder_group
Pd Pd 0.74507(4) 0.52339(3) 0.53041(2) 0.04136(11) Uani 1 1 d . . .
F1 F 0.6818(5) 0.1420(3) 1.0253(2) 0.1069(10) Uani 1 1 d . . .
F2 F 0.9803(4) 0.1482(3) 1.0139(2) 0.1010(9) Uani 1 1 d . . .
F3 F 0.8080(5) 0.2487(3) 1.1104(2) 0.1188(12) Uani 1 1 d . . .
F4 F 0.6844(5) 0.7370(2) 0.8352(2) 0.0954(9) Uani 1 1 d . . .
F5 F 0.8344(4) 0.7625(2) 0.6699(2) 0.0831(8) Uani 1 1 d . . .
F6 F 0.5352(4) 0.7532(2) 0.6784(2) 0.0836(8) Uani 1 1 d . . .
O1 O 0.7435(4) 0.5275(3) 0.3648(2) 0.0549(6) Uani 1 1 d . . .
O2 O 0.7023(4) 0.7174(2) 0.4748(2) 0.0530(6) Uani 1 1 d . . .
N1 N 0.7890(4) 0.3267(3) 0.5967(3) 0.0430(7) Uani 1 1 d . . .
N2 N 0.7508(4) 0.4877(3) 0.7076(2) 0.0409(7) Uani 1 1 d . . .
C1 C 0.8027(5) 0.2547(4) 0.5284(4) 0.0605(11) Uani 1 1 d . . .
H1A H 0.7919 0.2973 0.4449 0.073 Uiso 1 1 calc R . .
C2 C 0.8325(6) 0.1194(4) 0.5787(5) 0.0719(13) Uani 1 1 d . . .
H2A H 0.8415 0.0710 0.5299 0.086 Uiso 1 1 calc R . .
C3 C 0.8487(6) 0.0571(4) 0.7011(5) 0.0691(12) Uani 1 1 d . . .
H3A H 0.8690 -0.0345 0.7364 0.083 Uiso 1 1 calc R . .
C4 C 0.8349(5) 0.1299(4) 0.7723(4) 0.0585(10) Uani 1 1 d . . .
H4A H 0.8469 0.0880 0.8559 0.070 Uiso 1 1 calc R . .
C5 C 0.8030(4) 0.2659(3) 0.7186(3) 0.0438(8) Uani 1 1 d . . .
C6 C 0.7823(5) 0.3567(3) 0.7798(3) 0.0430(8) Uani 1 1 d . . .
C7 C 0.7833(5) 0.3426(4) 0.9002(3) 0.0504(9) Uani 1 1 d . . .
C8 C 0.7525(5) 0.4688(4) 0.9009(3) 0.0546(10) Uani 1 1 d . . .
H8A H 0.7459 0.4904 0.9687 0.066 Uiso 1 1 calc R . .
C9 C 0.7337(5) 0.5556(3) 0.7825(3) 0.0448(8) Uani 1 1 d . . .
C10 C 0.8115(8) 0.2214(5) 1.0108(4) 0.0757(13) Uani 1 1 d . . .
C11 C 0.6971(7) 0.7013(4) 0.7395(4) 0.0612(11) Uani 1 1 d . . .
C12 C 0.7224(6) 0.6064(5) 0.1548(3) 0.0762(14) Uani 1 1 d . . .
H12A H 0.8427 0.5583 0.1480 0.114 Uiso 1 1 calc R . .
H12B H 0.7038 0.6887 0.0865 0.114 Uiso 1 1 calc R . .
H12C H 0.6226 0.5557 0.1567 0.114 Uiso 1 1 calc R . .
C13 C 0.7192(5) 0.6322(5) 0.2694(3) 0.0531(10) Uani 1 1 d . . .
C14 C 0.6875(5) 0.7594(4) 0.2663(3) 0.0563(10) Uani 1 1 d . . .
H14A H 0.6682 0.8270 0.1905 0.068 Uiso 1 1 calc R . .
C15 C 0.6816(5) 0.7966(4) 0.3649(3) 0.0492(9) Uani 1 1 d . . .
C16 C 0.6484(6) 0.9385(4) 0.3469(4) 0.0674(12) Uani 1 1 d . . .
H16A H 0.5598 0.9504 0.4059 0.101 Uiso 1 1 calc R . .
H16B H 0.5976 0.9898 0.2673 0.101 Uiso 1 1 calc R . .
H16C H 0.7663 0.9667 0.3558 0.101 Uiso 1 1 calc R . .

loop_
_atom_site_aniso_label
_atom_site_aniso_U_11
_atom_site_aniso_U_22
_atom_site_aniso_U_33
_atom_site_aniso_U_23
_atom_site_aniso_U_13
_atom_site_aniso_U_12
Pd 0.04513(17) 0.03938(17) 0.04055(16) -0.01675(12) -0.00191(11) -0.00375(11)
F1 0.140(3) 0.0718(19) 0.083(2) 0.0056(15) 0.0124(18) -0.0388(19)
F2 0.116(2) 0.0680(18) 0.0843(19) 0.0007(14) -0.0330(16) 0.0220(16)
F3 0.204(4) 0.089(2) 0.0448(15) -0.0085(15) -0.0136(17) -0.005(2)
F4 0.175(3) 0.0606(16) 0.0623(16) -0.0384(13) 0.0088(16) -0.0117(16)
F5 0.129(2) 0.0576(15) 0.0730(16) -0.0267(13) 0.0137(15) -0.0428(15)
F6 0.105(2) 0.0580(15) 0.0778(17) -0.0264(13) -0.0091(15) 0.0263(14)
O1 0.0654(17) 0.0561(17) 0.0465(15) -0.0242(13) -0.0016(12) -0.0049(13)
O2 0.0706(17) 0.0431(15) 0.0400(14) -0.0110(12) -0.0011(12) -0.0051(12)
N1 0.0409(16) 0.0440(18) 0.0514(18) -0.0261(15) -0.0009(13) -0.0054(13)
N2 0.0448(16) 0.0381(16) 0.0414(16) -0.0168(14) -0.0009(13) -0.0054(13)
C1 0.056(2) 0.064(3) 0.076(3) -0.044(2) 0.001(2) -0.006(2)
C2 0.074(3) 0.054(3) 0.107(4) -0.053(3) -0.009(3) -0.001(2)
C3 0.065(3) 0.041(2) 0.107(4) -0.035(3) -0.016(2) -0.001(2)
C4 0.055(2) 0.041(2) 0.077(3) -0.019(2) -0.015(2) -0.0034(18)
C5 0.0346(18) 0.036(2) 0.060(2) -0.0173(18) -0.0060(16) -0.0041(15)
C6 0.0423(19) 0.0309(19) 0.054(2) -0.0144(17) -0.0039(16) -0.0033(15)
C7 0.058(2) 0.045(2) 0.040(2) -0.0073(17) -0.0040(17) -0.0050(17)
C8 0.069(3) 0.054(3) 0.043(2) -0.0203(19) -0.0018(18) -0.007(2)
C9 0.052(2) 0.043(2) 0.043(2) -0.0204(18) -0.0010(16) -0.0043(16)
C10 0.105(4) 0.055(3) 0.052(3) -0.006(2) -0.008(3) -0.006(3)
C11 0.094(3) 0.049(2) 0.051(2) -0.029(2) 0.003(2) -0.011(2)
C12 0.070(3) 0.120(4) 0.048(2) -0.042(3) 0.000(2) -0.013(3)
C13 0.0378(19) 0.078(3) 0.044(2) -0.022(2) 0.0002(16) -0.0128(19)
C14 0.057(2) 0.062(3) 0.038(2) -0.005(2) -0.0044(17) -0.010(2)
C15 0.040(2) 0.051(2) 0.049(2) -0.0109(19) -0.0008(16) -0.0066(17)
C16 0.074(3) 0.048(3) 0.065(3) -0.005(2) 0.000(2) -0.005(2)

loop_
_atom_type_symbol
_atom_type_description
_atom_type_scat_dispersion_real
_atom_type_scat_dispersion_imag
_atom_type_scat_source
C C 0.0033 0.0016 'International Tables Vol C Tables 4.2.6.8 and 6.1.1.4'
H H 0.0000 0.0000 'International Tables Vol C Tables 4.2.6.8 and 6.1.1.4'
N N 0.0061 0.0033 'International Tables Vol C Tables 4.2.6.8 and 6.1.1.4'
O O 0.0106 0.0060 'International Tables Vol C Tables 4.2.6.8 and 6.1.1.4'
F F 0.0171 0.0103 'International Tables Vol C Tables 4.2.6.8 and 6.1.1.4'
Pd Pd -0.9988 1.0072 'International Tables Vol C Tables 4.2.6.8 and 6.1.1.4'

loop_
_geom_angle_atom_site_label_1
_geom_angle_atom_site_label_2
_geom_angle_atom_site_label_3
_geom_angle
_geom_angle_site_symmetry_1
_geom_angle_site_symmetry_3
_geom_angle_publ_flag
O1 Pd O2 93.08(10) . . ?
O1 Pd N1 90.32(11) . . ?
O2 Pd N1 176.60(11) . . ?
O1 Pd N2 170.81(11) . . ?
O2 Pd N2 96.09(10) . . ?
N1 Pd N2 80.52(11) . . ?
C13 O1 Pd 124.7(3) . . ?
C15 O2 Pd 124.9(2) . . ?
C1 N1 C5 119.8(3) . . ?
C1 N1 Pd 124.0(3) . . ?
C5 N1 Pd 116.2(2) . . ?
C6 N2 C9 106.8(3) . . ?
C6 N2 Pd 113.8(2) . . ?
C9 N2 Pd 139.4(2) . . ?
N1 C1 C2 121.6(4) . . ?
C3 C2 C1 119.2(4) . . ?
C2 C3 C4 119.8(4) . . ?
C3 C4 C5 119.4(4) . . ?
N1 C5 C4 120.1(3) . . ?
N1 C5 C6 113.3(3) . . ?
C4 C5 C6 126.5(4) . . ?
N2 C6 C7 109.3(3) . . ?
N2 C6 C5 116.2(3) . . ?
C7 C6 C5 134.5(3) . . ?
C8 C7 C6 106.9(3) . . ?
C8 C7 C10 123.6(4) . . ?
C6 C7 C10 129.5(4) . . ?
C9 C8 C7 107.1(3) . . ?
N2 C9 C8 109.9(3) . . ?
N2 C9 C11 123.9(3) . . ?
C8 C9 C11 126.1(3) . . ?
F1 C10 F3 106.8(4) . . ?
F1 C10 F2 105.9(4) . . ?
F3 C10 F2 105.4(4) . . ?
F1 C10 C7 113.6(4) . . ?
F3 C10 C7 111.7(4) . . ?
F2 C10 C7 112.9(4) . . ?
F6 C11 F5 107.0(3) . . ?
F6 C11 F4 106.2(3) . . ?
F5 C11 F4 106.2(3) . . ?
F6 C11 C9 113.6(3) . . ?
F5 C11 C9 113.9(3) . . ?
F4 C11 C9 109.4(3) . . ?
O1 C13 C14 125.4(3) . . ?
O1 C13 C12 113.5(4) . . ?
C14 C13 C12 121.0(4) . . ?
C13 C14 C15 126.7(3) . . ?
O2 C15 C14 125.1(4) . . ?
O2 C15 C16 114.5(3) . . ?
C14 C15 C16 120.4(3) . . ?

loop_
_geom_bond_atom_site_label_1
_geom_bond_atom_site_label_2
_geom_bond_distance
_geom_bond_site_symmetry_2
_geom_bond_publ_flag
Pd O1 1.969(2) . ?
Pd O2 1.975(2) . ?
Pd N1 1.996(3) . ?
Pd N2 2.007(3) . ?
F1 C10 1.324(5) . ?
F2 C10 1.345(5) . ?
F3 C10 1.339(5) . ?
F4 C11 1.345(4) . ?
F5 C11 1.335(5) . ?
F6 C11 1.328(5) . ?
O1 C13 1.275(4) . ?
O2 C15 1.272(4) . ?
N1 C1 1.339(5) . ?
N1 C5 1.355(4) . ?
N2 C6 1.367(4) . ?
N2 C9 1.369(4) . ?
C1 C2 1.373(5) . ?
C2 C3 1.363(6) . ?
C3 C4 1.376(6) . ?
C4 C5 1.383(5) . ?
C5 C6 1.447(5) . ?
C6 C7 1.391(5) . ?
C7 C8 1.390(5) . ?
C7 C10 1.476(5) . ?
C8 C9 1.375(5) . ?
C9 C11 1.483(5) . ?
C12 C13 1.507(5) . ?
C13 C14 1.384(5) . ?
C14 C15 1.392(5) . ?
C15 C16 1.490(5) . ?

loop_
_geom_torsion_atom_site_label_1
_geom_torsion_atom_site_label_2
_geom_torsion_atom_site_label_3
_geom_torsion_atom_site_label_4
_geom_torsion
_geom_torsion_site_symmetry_1
_geom_torsion_site_symmetry_2
_geom_torsion_site_symmetry_3
_geom_torsion_site_symmetry_4
_geom_torsion_publ_flag
O2 Pd O1 C13 -0.4(3) . . . . ?
N1 Pd O1 C13 179.7(3) . . . . ?
N2 Pd O1 C13 176.1(6) . . . . ?
O1 Pd O2 C15 1.1(3) . . . . ?
N1 Pd O2 C15 179(55) . . . . ?
N2 Pd O2 C15 -178.3(3) . . . . ?
O1 Pd N1 C1 -0.7(3) . . . . ?
O2 Pd N1 C1 -179(55) . . . . ?
N2 Pd N1 C1 178.7(3) . . . . ?
O1 Pd N1 C5 180.0(2) . . . . ?
O2 Pd N1 C5 1.8(19) . . . . ?
N2 Pd N1 C5 -0.6(2) . . . . ?
O1 Pd N2 C6 4.6(8) . . . . ?
O2 Pd N2 C6 -179.0(2) . . . . ?
N1 Pd N2 C6 0.9(2) . . . . ?
O1 Pd N2 C9 -176.0(5) . . . . ?
O2 Pd N2 C9 0.4(4) . . . . ?
N1 Pd N2 C9 -179.7(4) . . . . ?
C5 N1 C1 C2 -0.5(5) . . . . ?
Pd N1 C1 C2 -179.8(3) . . . . ?
N1 C1 C2 C3 -0.1(6) . . . . ?
C1 C2 C3 C4 0.1(6) . . . . ?
C2 C3 C4 C5 0.6(6) . . . . ?
C1 N1 C5 C4 1.1(5) . . . . ?
Pd N1 C5 C4 -179.5(2) . . . . ?
C1 N1 C5 C6 -179.1(3) . . . . ?
Pd N1 C5 C6 0.3(4) . . . . ?
C3 C4 C5 N1 -1.2(5) . . . . ?
C3 C4 C5 C6 179.1(3) . . . . ?
C9 N2 C6 C7 0.5(4) . . . . ?
Pd N2 C6 C7 -179.9(2) . . . . ?
C9 N2 C6 C5 179.4(3) . . . . ?
Pd N2 C6 C5 -1.0(4) . . . . ?
N1 C5 C6 N2 0.5(4) . . . . ?
C4 C5 C6 N2 -179.8(3) . . . . ?
N1 C5 C6 C7 179.0(4) . . . . ?
C4 C5 C6 C7 -1.2(6) . . . . ?
N2 C6 C7 C8 -0.3(4) . . . . ?
C5 C6 C7 C8 -179.0(4) . . . . ?
N2 C6 C7 C10 180.0(4) . . . . ?
C5 C6 C7 C10 1.3(7) . . . . ?
C6 C7 C8 C9 0.0(4) . . . . ?
C10 C7 C8 C9 179.8(4) . . . . ?
C6 N2 C9 C8 -0.5(4) . . . . ?
Pd N2 C9 C8 -179.9(3) . . . . ?
C6 N2 C9 C11 -179.6(3) . . . . ?
Pd N2 C9 C11 1.0(6) . . . . ?
C7 C8 C9 N2 0.3(4) . . . . ?
C7 C8 C9 C11 179.4(4) . . . . ?
C8 C7 C10 F1 119.4(5) . . . . ?
C6 C7 C10 F1 -61.0(6) . . . . ?
C8 C7 C10 F3 -1.5(7) . . . . ?
C6 C7 C10 F3 178.2(4) . . . . ?
C8 C7 C10 F2 -120.1(5) . . . . ?
C6 C7 C10 F2 59.6(6) . . . . ?
N2 C9 C11 F6 60.4(5) . . . . ?
C8 C9 C11 F6 -118.6(4) . . . . ?
N2 C9 C11 F5 -62.5(5) . . . . ?
C8 C9 C11 F5 118.5(4) . . . . ?
N2 C9 C11 F4 178.8(3) . . . . ?
C8 C9 C11 F4 -0.1(6) . . . . ?
Pd O1 C13 C14 -1.0(5) . . . . ?
Pd O1 C13 C12 -179.3(2) . . . . ?
O1 C13 C14 C15 1.9(6) . . . . ?
C12 C13 C14 C15 -179.8(4) . . . . ?
Pd O2 C15 C14 -0.6(5) . . . . ?
Pd O2 C15 C16 179.2(2) . . . . ?
C13 C14 C15 O2 -1.0(6) . . . . ?
C13 C14 C15 C16 179.2(4) . . . . ?
